data_4505837
loop_
_publ_author_name
'Fomulu, Shella L.'
'Hendi, Mukta S.'
'Davis, Raymond E.'
'Wheeler, Kraig A.'

_publ_section_title
;
 Structural Studies of Enantiomers, Racemates, and Quasiracemates.
 N-(2-Chlorobenzoyl)methylbenzylamine and
 N-(2-Bromobenzoyl)methylbenzylamine
;
_journal_issue 6
_journal_name_full 'Crystal Growth &amp; Design'
_journal_page_first 645
_journal_paper_doi 10.1021/cg025564o
_journal_volume 2
_journal_year 2002
_chemical_formula_sum 'C15 H14 Cl N O'
_chemical_formula_weight 259.72
_chemical_name_systematic
; 
 (&#x00B1;)-N-(2-Chlorobenzoyl)-?-methylbenzylamine, (&#x00B1;)-1
;
_space_group_IT_number 14
_symmetry_cell_setting monoclinic
_symmetry_space_group_name_Hall '-P 2ybc'
_symmetry_space_group_name_H-M 'P 1 21/c 1'
_atom_sites_solution_hydrogens geom
_atom_sites_solution_primary direct
_atom_sites_solution_secondary difmap
_audit_creation_method SHELXL-97
_cell_angle_alpha 90.00
_cell_angle_beta 108.697(5)
_cell_angle_gamma 90.00
_cell_formula_units_Z 4
_cell_length_a 8.7493(5)
_cell_length_b 17.6087(11)
_cell_length_c 9.4563(6)
_cell_measurement_temperature 293(2)
_cell_volume 1379.99(15)
_computing_cell_refinement 'Bruker XSCANS'
_computing_data_collection 'Bruker XSCANS'
_computing_data_reduction 'Bruker XSCANS'
_computing_molecular_graphics X-SEED
_computing_publication_material 'Bruker SHELXTL'
_computing_structure_refinement 'Bruker SHELXTL'
_computing_structure_solution 'Bruker SHELXTL'
_diffrn_ambient_temperature 293(2)
_diffrn_measured_fraction_theta_full 1.000
_diffrn_measured_fraction_theta_max 1.000
_diffrn_measurement_device_type 'siemens P4'
_diffrn_measurement_method '2\q/\q scans'
_diffrn_radiation_monochromator graphite
_diffrn_radiation_source 'fine-focus sealed tube'
_diffrn_radiation_type MoK\a
_diffrn_radiation_wavelength 0.71073
_diffrn_reflns_av_R_equivalents 0.0251
_diffrn_reflns_av_sigmaI/netI 0.0548
_diffrn_reflns_limit_h_max 1
_diffrn_reflns_limit_h_min -11
_diffrn_reflns_limit_k_max 22
_diffrn_reflns_limit_k_min -1
_diffrn_reflns_limit_l_max 12
_diffrn_reflns_limit_l_min -11
_diffrn_reflns_number 4017
_diffrn_reflns_theta_full 27.50
_diffrn_reflns_theta_max 27.50
_diffrn_reflns_theta_min 2.31
_diffrn_standards_interval_count 97
_diffrn_standards_number 3
_exptl_absorpt_coefficient_mu 0.264
_exptl_absorpt_correction_type none
_exptl_crystal_colour colorless
_exptl_crystal_density_diffrn 1.250
_exptl_crystal_density_method 'not measured'
_exptl_crystal_description 'transparent plates'
_exptl_crystal_F_000 544
_exptl_crystal_size_max 0.58
_exptl_crystal_size_mid 0.52
_exptl_crystal_size_min 0.16
_refine_diff_density_max 0.196
_refine_diff_density_min -0.243
_refine_diff_density_rms 0.041
_refine_ls_extinction_method none
_refine_ls_goodness_of_fit_ref 1.039
_refine_ls_hydrogen_treatment mixed
_refine_ls_matrix_type full
_refine_ls_number_parameters 163
_refine_ls_number_reflns 3165
_refine_ls_number_restraints 0
_refine_ls_restrained_S_all 1.039
_refine_ls_R_factor_all 0.1283
_refine_ls_R_factor_gt 0.0601
_refine_ls_shift/su_max 0.000
_refine_ls_shift/su_mean 0.000
_refine_ls_structure_factor_coef Fsqd
_refine_ls_weighting_details 'calc w=1/[\s^2^(Fo^2^)+(0.0521P)^2^+0.3785P] where P=(Fo^2^+2Fc^2^)/3'
_refine_ls_weighting_scheme calc
_refine_ls_wR_factor_gt 0.1288
_refine_ls_wR_factor_ref 0.1562
_reflns_number_gt 1644
_reflns_number_total 3165
_reflns_threshold_expression >2sigma(I)
_cod_data_source_file cg025564o-2_s1.cif
_cod_data_source_block s:\structs\3-4\af98\af98
_cod_original_sg_symbol_H-M P21/c
_cod_database_code 4505837

loop_
_symmetry_equiv_pos_as_xyz
'x, y, z'
'-x, y+1/2, -z+1/2'
'-x, -y, -z'
'x, -y-1/2, z-1/2'

loop_
_atom_site_label
_atom_site_type_symbol
_atom_site_fract_x
_atom_site_fract_y
_atom_site_fract_z
_atom_site_U_iso_or_equiv
_atom_site_adp_type
_atom_site_occupancy
_atom_site_symmetry_multiplicity
_atom_site_calc_flag
_atom_site_refinement_flags
Cl Cl 0.08775(12) 0.93045(6) 0.92552(11) 0.0981(4) Uani 1 1 d .
O O 0.2887(3) 0.79436(11) 1.1165(2) 0.0741(6) Uani 1 1 d .
N N 0.2684(3) 0.72562(11) 0.9112(2) 0.0514(6) Uani 1 1 d .
HN H 0.2874 0.7241 0.8275 0.062 Uiso 1 1 calc R
C1 C 0.4619(5) 0.9783(2) 0.7949(4) 0.0888(11) Uani 1 1 d .
H1 H 0.4980 1.0196 0.7532 0.107 Uiso 1 1 calc R
C2 C 0.5507(4) 0.9138(2) 0.8244(4) 0.0816(10) Uani 1 1 d .
H2 H 0.6478 0.9113 0.8042 0.098 Uiso 1 1 calc R
C3 C 0.4967(4) 0.85132(17) 0.8849(3) 0.0650(8) Uani 1 1 d .
H3 H 0.5564 0.8066 0.9021 0.078 Uiso 1 1 calc R
C4 C 0.3546(3) 0.85514(14) 0.9198(3) 0.0505(7) Uani 1 1 d .
C5 C 0.2680(4) 0.92202(16) 0.8883(3) 0.0618(8) Uani 1 1 d .
C6 C 0.3204(5) 0.98338(18) 0.8254(4) 0.0823(11) Uani 1 1 d .
H6 H 0.2597 1.0277 0.8041 0.099 Uiso 1 1 calc R
C7 C 0.3005(3) 0.78893(15) 0.9913(3) 0.0495(6) Uani 1 1 d .
C8 C 0.2020(3) 0.65843(14) 0.9603(3) 0.0508(7) Uani 1 1 d .
H8 H 0.2499 0.6545 1.0690 0.061 Uiso 1 1 calc R
C9 C 0.2487(4) 0.58784(16) 0.8910(4) 0.0748(9) Uani 1 1 d .
H9B H 0.3640 0.5854 0.9168 0.112 Uiso 1 1 calc R
H9A H 0.2014 0.5901 0.7844 0.112 Uiso 1 1 calc R
H9C H 0.2102 0.5435 0.9281 0.112 Uiso 1 1 calc R
C10 C 0.0206(3) 0.66412(14) 0.9231(3) 0.0491(6) Uani 1 1 d .
C11 C -0.0754(4) 0.70098(19) 0.7988(4) 0.0780(9) Uani 1 1 d .
H11 H -0.0286 0.7251 0.7353 0.094 Uiso 1 1 calc R
C12 C -0.2415(5) 0.7028(2) 0.7666(5) 0.0973(12) Uani 1 1 d .
H12 H -0.3050 0.7280 0.6817 0.117 Uiso 1 1 calc R
C13 C -0.3120(4) 0.6683(2) 0.8569(5) 0.0887(11) Uani 1 1 d .
H13 H -0.4236 0.6695 0.8344 0.106 Uiso 1 1 calc R
C14 C -0.2200(5) 0.6322(2) 0.9798(5) 0.0849(10) Uani 1 1 d .
H14 H -0.2684 0.6082 1.0421 0.102 Uiso 1 1 calc R
C15 C -0.0538(4) 0.63019(17) 1.0146(3) 0.0681(8) Uani 1 1 d .
H15 H 0.0083 0.6056 1.1010 0.082 Uiso 1 1 calc R

loop_
_atom_site_aniso_label
_atom_site_aniso_U_11
_atom_site_aniso_U_22
_atom_site_aniso_U_33
_atom_site_aniso_U_23
_atom_site_aniso_U_13
_atom_site_aniso_U_12
Cl 0.1023(7) 0.1115(8) 0.0899(6) 0.0089(5) 0.0438(5) 0.0435(6)
O 0.1156(18) 0.0723(13) 0.0461(11) -0.0038(9) 0.0424(11) -0.0026(12)
N 0.0678(15) 0.0515(13) 0.0438(11) -0.0018(10) 0.0305(11) -0.0063(11)
C1 0.121(3) 0.066(2) 0.078(2) 0.0044(18) 0.031(2) -0.027(2)
C2 0.081(2) 0.099(3) 0.072(2) -0.0024(19) 0.0335(18) -0.024(2)
C3 0.071(2) 0.0666(19) 0.0620(18) 0.0016(15) 0.0276(16) -0.0024(16)
C4 0.0659(18) 0.0485(15) 0.0382(13) -0.0074(11) 0.0181(13) -0.0037(14)
C5 0.082(2) 0.0569(18) 0.0469(15) -0.0066(13) 0.0213(15) 0.0025(16)
C6 0.127(3) 0.0494(19) 0.068(2) 0.0046(15) 0.028(2) 0.003(2)
C7 0.0560(16) 0.0539(16) 0.0427(14) 0.0021(12) 0.0217(13) 0.0057(13)
C8 0.0629(18) 0.0479(15) 0.0463(14) 0.0059(12) 0.0241(13) 0.0006(13)
C9 0.091(2) 0.0534(18) 0.092(2) 0.0039(16) 0.047(2) 0.0049(17)
C10 0.0606(17) 0.0414(14) 0.0464(14) -0.0021(12) 0.0186(13) -0.0016(12)
C11 0.071(2) 0.084(2) 0.073(2) 0.0215(18) 0.0145(18) -0.0050(18)
C12 0.078(3) 0.085(3) 0.105(3) 0.021(2) -0.004(2) 0.002(2)
C13 0.065(2) 0.060(2) 0.138(4) -0.012(2) 0.028(3) 0.0004(18)
C14 0.082(3) 0.081(2) 0.111(3) -0.006(2) 0.057(2) -0.009(2)
C15 0.073(2) 0.075(2) 0.0646(18) 0.0060(16) 0.0324(17) -0.0040(17)

loop_
_atom_type_symbol
_atom_type_description
_atom_type_scat_dispersion_real
_atom_type_scat_dispersion_imag
_atom_type_scat_source
C C 0.0033 0.0016 'International Tables Vol C Tables 4.2.6.8 and 6.1.1.4'
H H 0.0000 0.0000 'International Tables Vol C Tables 4.2.6.8 and 6.1.1.4'
N N 0.0061 0.0033 'International Tables Vol C Tables 4.2.6.8 and 6.1.1.4'
O O 0.0106 0.0060 'International Tables Vol C Tables 4.2.6.8 and 6.1.1.4'
Cl Cl 0.1484 0.1585 'International Tables Vol C Tables 4.2.6.8 and 6.1.1.4'

loop_
_geom_angle_atom_site_label_1
_geom_angle_atom_site_label_2
_geom_angle_atom_site_label_3
_geom_angle
_geom_angle_site_symmetry_1
_geom_angle_site_symmetry_3
Cl Cl C5 0(10) 1 .
O O C7 0(10) 1 .
C7 N C8 122.2(2) . .
C2 C1 C6 120.8(3) . .
C1 C2 C3 120.0(3) . .
C4 C3 C2 120.5(3) . .
C5 C4 C3 117.6(3) . .
C5 C4 C7 122.0(3) . .
C3 C4 C7 120.5(3) . .
C4 C5 C6 121.6(3) . .
C4 C5 Cl 120.2(2) . 1
C6 C5 Cl 118.1(3) . 1
C4 C5 Cl 120.2(2) . .
C6 C5 Cl 118.1(3) . .
Cl C5 Cl 0.000(15) 1 .
C1 C6 C5 119.4(3) . .
O C7 O 0.0(2) 1 .
O C7 N 123.4(2) 1 .
O C7 N 123.4(2) . .
O C7 C4 120.8(2) 1 .
O C7 C4 120.8(2) . .
N C7 C4 115.8(2) . .
N C8 C10 111.5(2) . .
N C8 C9 109.7(2) . .
C10 C8 C9 111.1(2) . .
C11 C10 C15 117.5(3) . .
C11 C10 C8 122.6(3) . .
C15 C10 C8 119.8(2) . .
C10 C11 C12 120.7(3) . .
C13 C12 C11 120.7(4) . .
C14 C13 C12 119.5(4) . .
C13 C14 C15 120.7(3) . .
C10 C15 C14 120.8(3) . .

loop_
_geom_bond_atom_site_label_1
_geom_bond_atom_site_label_2
_geom_bond_distance
_geom_bond_site_symmetry_2
Cl Cl 0.000(3) 1
Cl C5 1.728(3) .
O O 0.000(6) 1
O C7 1.225(3) .
N C7 1.326(3) .
N C8 1.458(3) .
C1 C2 1.353(5) .
C1 C6 1.361(5) .
C2 C3 1.391(4) .
C3 C4 1.386(4) .
C4 C5 1.380(4) .
C4 C7 1.499(3) .
C5 C6 1.381(4) .
C5 Cl 1.728(3) 1
C7 O 1.225(3) 1
C8 C10 1.515(4) .
C8 C9 1.521(4) .
C10 C11 1.369(4) .
C10 C15 1.375(4) .
C11 C12 1.387(5) .
C12 C13 1.348(5) .
C13 C14 1.343(5) .
C14 C15 1.384(4) .
